data_7150057
loop_
_publ_author_name
'Bogza, Sergei L.'
'Kobrakov, Konstantin I.'
'Malienko, Anna A.'
'Perepichka, Igor F.'
'Sujkov, Sergei Yu'
'Bryce, Martin R.'
'Lyubchik, Svetlana B.'
'Batsanov, Andrei S.'
'Bogdan, Natalya M.'

_publ_section_title
;
 A versatile synthesis of pyrazolo[3,4-c]isoquinoline derivatives by
 reaction of 4-aryl-5-aminopyrazoles with aryl/heteroaryl aldehydes:
 the effect of the heterocycle on the reaction pathways.
;
_journal_issue 5
_journal_name_full 'Organic &amp; biomolecular chemistry'
_journal_page_first 932
_journal_page_last 940
_journal_paper_doi 10.1039/b417002d
_journal_volume 3
_journal_year 2005
_chemical_formula_moiety 'C35 H34 N4 O2'
_chemical_formula_sum 'C35 H34 N4 O2'
_chemical_formula_weight 542.66
_chemical_melting_point 473.4(3)
_chemical_name_common
;5-(4-(dimethylamino)phenyl)-7,8-dimethoxypyrazolo(3,4-
c)isoquinoline
;
_chemical_name_systematic
;
5-{4-(dimethylamino)phenyl}-
7,8-dimethoxypyrazolo[3,4-c]isoquinoline
;
_space_group_IT_number 2
_symmetry_cell_setting triclinic
_symmetry_space_group_name_Hall '-P 1'
_symmetry_space_group_name_H-M 'P -1'
_atom_sites_solution_hydrogens geom
_atom_sites_solution_primary direct
_atom_sites_solution_secondary difmap
_audit_creation_method SHELXL-97
_cell_angle_alpha 64.13(2)
_cell_angle_beta 73.04(2)
_cell_angle_gamma 81.00(2)
_cell_formula_units_Z 2
_cell_length_a 8.944(4)
_cell_length_b 12.945(5)
_cell_length_c 13.918(7)
_cell_measurement_reflns_used 421
_cell_measurement_temperature 120(2)
_cell_measurement_theta_max 20.79
_cell_measurement_theta_min 10.13
_cell_volume 1386.1(11)
_computing_cell_refinement 'SMART version 5.625 (Bruker, 2001)'
_computing_data_collection 'SMART version 5.625 (Bruker, 2001)'
_computing_data_reduction 'SAINT version 6.28A (Bruker, 2002)'
_computing_molecular_graphics 'SHELXTL version 5.10 (Bruker, 1997)'
_computing_publication_material 'SHELXTL version 5.10 (Bruker, 1997)'
_computing_structure_refinement 'SHELXTL version 6.12 (Bruker, 2001)'
_computing_structure_solution 'SHELXTL version 6.12 (Bruker, 2001)'
_diffrn_ambient_temperature 120(2)
_diffrn_detector_area_resol_mean 8
_diffrn_measured_fraction_theta_full 0.997
_diffrn_measured_fraction_theta_max 0.997
_diffrn_measurement_device_type 'APEX CCD area detector'
_diffrn_measurement_method '\w scans'
_diffrn_radiation_monochromator graphite
_diffrn_radiation_source '60W microfocus Bede Microsource with glass polycapillary optics'
_diffrn_radiation_type MoK\a
_diffrn_radiation_wavelength 0.71073
_diffrn_reflns_av_R_equivalents 0.0923
_diffrn_reflns_av_sigmaI/netI 0.1520
_diffrn_reflns_limit_h_max 10
_diffrn_reflns_limit_h_min -9
_diffrn_reflns_limit_k_max 14
_diffrn_reflns_limit_k_min -15
_diffrn_reflns_limit_l_max 16
_diffrn_reflns_limit_l_min -16
_diffrn_reflns_number 10374
_diffrn_reflns_theta_full 25.35
_diffrn_reflns_theta_max 25.35
_diffrn_reflns_theta_min 2.38
_exptl_absorpt_coefficient_mu 0.082
_exptl_absorpt_correction_type none
_exptl_crystal_colour 'pale yellow'
_exptl_crystal_density_diffrn 1.300
_exptl_crystal_density_meas ?
_exptl_crystal_density_method .
_exptl_crystal_description plate
_exptl_crystal_F_000 576
_exptl_crystal_size_max 0.20
_exptl_crystal_size_mid 0.08
_exptl_crystal_size_min 0.04
_refine_diff_density_max 0.221
_refine_diff_density_min -0.268
_refine_diff_density_rms 0.055
_refine_ls_extinction_method none
_refine_ls_goodness_of_fit_ref 0.835
_refine_ls_hydrogen_treatment constr
_refine_ls_matrix_type full
_refine_ls_number_parameters 378
_refine_ls_number_reflns 5074
_refine_ls_number_restraints 0
_refine_ls_restrained_S_all 0.835
_refine_ls_R_factor_all 0.1166
_refine_ls_R_factor_gt 0.0505
_refine_ls_shift/su_max 0.000
_refine_ls_shift/su_mean 0.000
_refine_ls_structure_factor_coef Fsqd
_refine_ls_weighting_details 'calc w=1/[\s^2^(Fo^2^)+(0.0099P)^2^P] where P=(Fo^2^+2Fc^2^)/3'
_refine_ls_weighting_scheme calc
_refine_ls_wR_factor_gt 0.0787
_refine_ls_wR_factor_ref 0.0932
_reflns_number_gt 2568
_reflns_number_total 5074
_reflns_threshold_expression I>2\s(I)
_cod_data_source_file b417002d.txt
_cod_data_source_block (10Cd)
_cod_depositor_comments
;
The following automatic conversions were performed:
'_symmetry_cell_setting' value 'Triclinic' changed to 'triclinic'
according to '/home/adriana/struct/CIF-dictionaries/cif_core.dic'
dictionary named 'cif_core.dic' version 2.4.1 from 2010-06-29.

Automatic conversion script
Id: cif_fix_enum 1555 2011-01-17 13:19:09Z saulius 

The following automatic conversions were performed:

'_chemical_melting_point' value '200--200.5 \% C' was changed to
'473.4(3)' - it was converted from degrees Celsius(C) to Kelvins(K),
the average value was taken and precision was estimated.

Automatic conversion script
Id: cif_fix_values 1569 2011-02-09 13:29:24Z adriana 
;
_cod_original_cell_volume 1386.1(12)
_cod_original_sg_symbol_H-M P-1
_cod_database_code 7150057

loop_
_symmetry_equiv_pos_as_xyz
'x, y, z'
'-x, -y, -z'

loop_
_atom_site_label
_atom_site_type_symbol
_atom_site_fract_x
_atom_site_fract_y
_atom_site_fract_z
_atom_site_U_iso_or_equiv
_atom_site_adp_type
_atom_site_occupancy
_atom_site_symmetry_multiplicity
_atom_site_calc_flag
_atom_site_refinement_flags
_atom_site_disorder_assembly
_atom_site_disorder_group
O1 O 0.8299(2) 0.44709(15) 0.56955(13) 0.0237(5) Uani 1 1 d . . .
O2 O 0.7850(2) 0.42841(15) 0.40565(13) 0.0238(5) Uani 1 1 d . . .
N1 N 0.1638(3) 0.22023(18) 0.71685(16) 0.0198(5) Uani 1 1 d . . .
N2 N 0.0853(3) 0.21062(18) 0.90192(16) 0.0198(5) Uani 1 1 d . . .
N3 N 0.1495(3) 0.23273(18) 0.96949(16) 0.0210(5) Uani 1 1 d . . .
N4 N 0.1847(3) 0.13706(18) 0.29479(16) 0.0208(5) Uani 1 1 d . . .
C1 C 0.6929(3) 0.4000(2) 0.5907(2) 0.0186(6) Uani 1 1 d . . .
C2 C 0.6680(3) 0.3879(2) 0.4999(2) 0.0186(6) Uani 1 1 d . . .
C3 C 0.5350(3) 0.3403(2) 0.5115(2) 0.0181(6) Uani 1 1 d . . .
H3 H 0.5193 0.3331 0.4501 0.022 Uiso 1 1 d R . .
C4 C 0.4191(3) 0.3004(2) 0.6135(2) 0.0174(6) Uani 1 1 d . . .
C5 C 0.4438(3) 0.3161(2) 0.70259(19) 0.0180(6) Uani 1 1 d . . .
C6 C 0.5817(3) 0.3652(2) 0.6891(2) 0.0181(6) Uani 1 1 d . . .
H6 H 0.5981 0.3748 0.7492 0.022 Uiso 1 1 d R . .
C7 C 0.3197(3) 0.2810(2) 0.80076(19) 0.0179(6) Uani 1 1 d . . .
C8 C 0.1889(3) 0.2392(2) 0.7992(2) 0.0180(6) Uani 1 1 d . . .
C9 C 0.2815(3) 0.2473(2) 0.6267(2) 0.0186(6) Uani 1 1 d . . .
C10 C 0.2876(3) 0.2754(2) 0.9100(2) 0.0189(6) Uani 1 1 d . . .
C11 C -0.0586(3) 0.1548(2) 0.9464(2) 0.0189(6) Uani 1 1 d . . .
C12 C -0.1114(3) 0.0969(2) 1.0602(2) 0.0215(7) Uani 1 1 d . . .
H12 H -0.0506 0.0938 1.1071 0.026 Uiso 1 1 d R . .
C13 C -0.2523(3) 0.0437(2) 1.1043(2) 0.0257(7) Uani 1 1 d . . .
H13 H -0.2885 0.0043 1.1820 0.031 Uiso 1 1 d R . .
C14 C -0.3420(3) 0.0468(2) 1.0376(2) 0.0254(7) Uani 1 1 d . . .
H14 H -0.4395 0.0103 1.0690 0.030 Uiso 1 1 d R . .
C15 C -0.2880(3) 0.1032(2) 0.9244(2) 0.0245(7) Uani 1 1 d . . .
H15 H -0.3487 0.1051 0.8779 0.029 Uiso 1 1 d R . .
C16 C -0.1474(3) 0.1569(2) 0.8787(2) 0.0225(7) Uani 1 1 d . . .
H16 H -0.1110 0.1951 0.8008 0.027 Uiso 1 1 d R . .
C17 C 0.3838(3) 0.3113(2) 0.96244(19) 0.0204(7) Uani 1 1 d . . .
H171 H 0.4940 0.2860 0.9414 0.027 Uiso 1 1 d R . .
H172 H 0.3464 0.2716 1.0436 0.027 Uiso 1 1 d R . .
C18 C 0.8598(3) 0.4678(2) 0.6552(2) 0.0262(7) Uani 1 1 d . . .
H181 H 0.7853 0.5267 0.6694 0.035(5) Uiso 1 1 d R . .
H182 H 0.9664 0.4944 0.6320 0.035(5) Uiso 1 1 d R . .
H183 H 0.8484 0.3965 0.7227 0.035(5) Uiso 1 1 d R . .
C19 C 0.7650(3) 0.4192(2) 0.3117(2) 0.0258(7) Uani 1 1 d . . .
H191 H 0.7562 0.3382 0.3288 0.024(4) Uiso 1 1 d R . .
H192 H 0.8554 0.4507 0.2492 0.024(4) Uiso 1 1 d R . .
H193 H 0.6698 0.4623 0.2925 0.024(4) Uiso 1 1 d R . .
C20 C 0.2588(3) 0.2189(2) 0.53944(19) 0.0181(6) Uani 1 1 d . . .
C21 C 0.3720(3) 0.1574(2) 0.4900(2) 0.0210(6) Uani 1 1 d . . .
H21 H 0.4686 0.1356 0.5102 0.025 Uiso 1 1 d R . .
C22 C 0.3460(3) 0.1274(2) 0.41262(19) 0.0210(7) Uani 1 1 d . . .
H22 H 0.4245 0.0842 0.3817 0.025 Uiso 1 1 d R . .
C23 C 0.2077(3) 0.1594(2) 0.37818(19) 0.0204(7) Uani 1 1 d . . .
C24 C 0.0933(3) 0.2183(2) 0.4305(2) 0.0206(6) Uani 1 1 d . . .
H24 H -0.0042 0.2394 0.4115 0.025 Uiso 1 1 d R . .
C25 C 0.1196(3) 0.2462(2) 0.50937(19) 0.0196(6) Uani 1 1 d . . .
H25 H 0.0391 0.2855 0.5437 0.024 Uiso 1 1 d R . .
C26 C 0.3767(3) 0.4397(2) 0.93011(19) 0.0191(6) Uani 1 1 d . . .
C27 C 0.5098(3) 0.5038(2) 0.87536(19) 0.0227(7) Uani 1 1 d . . .
H27 H 0.6077 0.4667 0.8581 0.027 Uiso 1 1 d R . .
C28 C 0.5029(4) 0.6218(2) 0.8452(2) 0.0280(7) Uani 1 1 d . . .
H28 H 0.5951 0.6647 0.8070 0.034 Uiso 1 1 d R . .
C29 C 0.3611(4) 0.6764(2) 0.8709(2) 0.0315(8) Uani 1 1 d . . .
H29 H 0.3556 0.7570 0.8498 0.038 Uiso 1 1 d R . .
C30 C 0.2283(4) 0.6134(2) 0.9275(2) 0.0319(8) Uani 1 1 d . . .
H30 H 0.1314 0.6505 0.9470 0.038 Uiso 1 1 d R . .
C31 C 0.2353(3) 0.4954(2) 0.9561(2) 0.0250(7) Uani 1 1 d . . .
H31 H 0.1428 0.4528 0.9937 0.030 Uiso 1 1 d R . .
C32 C 0.2908(3) 0.0591(2) 0.2547(2) 0.0256(7) Uani 1 1 d . . .
H321 H 0.3995 0.0806 0.2391 0.033 Uiso 1 1 d R . .
H322 H 0.2726 0.0690 0.1843 0.033 Uiso 1 1 d R . .
C33 C 0.2741(4) -0.0672(2) 0.3345(2) 0.0331(8) Uani 1 1 d . . .
H331 H 0.2861 -0.0775 0.4059 0.041(5) Uiso 1 1 d R . .
H332 H 0.3549 -0.1135 0.3046 0.041(5) Uiso 1 1 d R . .
H333 H 0.1706 -0.0919 0.3442 0.041(5) Uiso 1 1 d R . .
C34 C 0.0408(3) 0.1729(2) 0.2592(2) 0.0242(7) Uani 1 1 d . . .
H341 H 0.0617 0.1791 0.1831 0.032 Uiso 1 1 d R . .
H342 H 0.0090 0.2506 0.2570 0.032 Uiso 1 1 d R . .
C35 C -0.0951(4) 0.0940(2) 0.3311(2) 0.0335(8) Uani 1 1 d . . .
H351 H -0.0712 0.0198 0.3259 0.040(5) Uiso 1 1 d R . .
H352 H -0.1897 0.1292 0.3058 0.040(5) Uiso 1 1 d R . .
H353 H -0.1122 0.0822 0.4080 0.040(5) Uiso 1 1 d R . .

loop_
_atom_site_aniso_label
_atom_site_aniso_U_11
_atom_site_aniso_U_22
_atom_site_aniso_U_33
_atom_site_aniso_U_23
_atom_site_aniso_U_13
_atom_site_aniso_U_12
O1 0.0197(12) 0.0348(12) 0.0247(10) -0.0181(9) -0.0055(9) -0.0054(10)
O2 0.0228(12) 0.0322(12) 0.0186(10) -0.0135(9) -0.0021(9) -0.0041(9)
N1 0.0193(14) 0.0247(14) 0.0188(12) -0.0110(11) -0.0067(11) -0.0002(11)
N2 0.0219(14) 0.0248(14) 0.0177(12) -0.0113(10) -0.0054(11) -0.0059(11)
N3 0.0212(14) 0.0245(14) 0.0210(12) -0.0118(11) -0.0053(11) -0.0041(11)
N4 0.0242(14) 0.0246(14) 0.0195(12) -0.0136(10) -0.0089(11) 0.0035(11)
C1 0.0156(16) 0.0197(16) 0.0245(15) -0.0116(13) -0.0073(13) 0.0002(13)
C2 0.0190(17) 0.0183(16) 0.0169(14) -0.0076(12) -0.0019(13) -0.0002(13)
C3 0.0187(16) 0.0196(16) 0.0196(14) -0.0110(12) -0.0068(13) 0.0020(13)
C4 0.0202(16) 0.0148(16) 0.0191(14) -0.0078(12) -0.0078(13) 0.0023(13)
C5 0.0215(17) 0.0141(16) 0.0215(14) -0.0084(12) -0.0111(13) 0.0048(13)
C6 0.0187(16) 0.0220(16) 0.0172(14) -0.0109(12) -0.0058(12) 0.0004(13)
C7 0.0226(17) 0.0136(16) 0.0186(14) -0.0066(12) -0.0076(13) 0.0006(13)
C8 0.0198(17) 0.0136(16) 0.0167(14) -0.0044(12) -0.0022(13) -0.0005(13)
C9 0.0230(17) 0.0146(16) 0.0203(14) -0.0065(12) -0.0112(13) 0.0029(13)
C10 0.0209(17) 0.0185(16) 0.0189(14) -0.0084(12) -0.0064(13) -0.0002(13)
C11 0.0146(16) 0.0183(16) 0.0248(15) -0.0118(13) -0.0014(13) -0.0013(13)
C12 0.0235(17) 0.0229(17) 0.0216(15) -0.0125(13) -0.0053(13) -0.0011(14)
C13 0.0295(19) 0.0240(17) 0.0200(14) -0.0086(13) -0.0001(14) -0.0047(15)
C14 0.0192(17) 0.0258(18) 0.0315(16) -0.0134(14) -0.0009(14) -0.0070(14)
C15 0.0236(18) 0.0255(18) 0.0267(15) -0.0120(14) -0.0073(14) -0.0016(14)
C16 0.0211(17) 0.0253(17) 0.0200(14) -0.0088(13) -0.0046(13) -0.0010(14)
C17 0.0244(17) 0.0221(17) 0.0183(14) -0.0098(12) -0.0077(13) -0.0018(13)
C18 0.0248(18) 0.0334(19) 0.0250(15) -0.0130(14) -0.0090(14) -0.0058(15)
C19 0.0243(18) 0.0357(19) 0.0207(14) -0.0140(14) -0.0081(13) 0.0021(15)
C20 0.0212(17) 0.0180(16) 0.0144(13) -0.0049(12) -0.0050(13) -0.0028(13)
C21 0.0181(16) 0.0230(17) 0.0230(14) -0.0091(13) -0.0085(13) 0.0014(13)
C22 0.0206(17) 0.0219(17) 0.0226(14) -0.0123(13) -0.0053(13) 0.0023(13)
C23 0.0237(17) 0.0179(17) 0.0188(14) -0.0056(12) -0.0058(13) -0.0037(13)
C24 0.0194(17) 0.0223(16) 0.0216(14) -0.0090(13) -0.0088(13) 0.0021(13)
C25 0.0209(17) 0.0196(16) 0.0187(14) -0.0097(12) -0.0035(13) 0.0007(13)
C26 0.0263(18) 0.0224(17) 0.0149(13) -0.0100(12) -0.0105(13) -0.0008(14)
C27 0.0261(18) 0.0296(19) 0.0166(14) -0.0127(13) -0.0051(13) -0.0030(14)
C28 0.040(2) 0.0254(19) 0.0217(15) -0.0073(14) -0.0125(15) -0.0078(16)
C29 0.048(2) 0.0198(18) 0.0345(17) -0.0110(14) -0.0223(17) 0.0004(16)
C30 0.031(2) 0.034(2) 0.0400(18) -0.0232(16) -0.0150(16) 0.0084(16)
C31 0.0260(18) 0.0272(18) 0.0288(16) -0.0152(14) -0.0090(14) -0.0045(14)
C32 0.0284(18) 0.0293(19) 0.0230(14) -0.0154(14) -0.0080(13) 0.0052(14)
C33 0.040(2) 0.0301(19) 0.0348(17) -0.0191(15) -0.0113(15) 0.0045(16)
C34 0.0277(18) 0.0267(18) 0.0223(14) -0.0124(13) -0.0095(13) 0.0010(14)
C35 0.0314(19) 0.040(2) 0.0298(16) -0.0138(15) -0.0086(15) -0.0031(16)

loop_
_atom_type_symbol
_atom_type_description
_atom_type_scat_dispersion_real
_atom_type_scat_dispersion_imag
_atom_type_scat_source
C C 0.0033 0.0016 'International Tables Vol C Tables 4.2.6.8 and 6.1.1.4'
H H 0.0000 0.0000 'International Tables Vol C Tables 4.2.6.8 and 6.1.1.4'
N N 0.0061 0.0033 'International Tables Vol C Tables 4.2.6.8 and 6.1.1.4'
O O 0.0106 0.0060 'International Tables Vol C Tables 4.2.6.8 and 6.1.1.4'

loop_
_geom_angle_atom_site_label_1
_geom_angle_atom_site_label_2
_geom_angle_atom_site_label_3
_geom_angle
_geom_angle_site_symmetry_1
_geom_angle_site_symmetry_3
_geom_angle_publ_flag
C1 O1 C18 117.8(2) . . ?
C2 O2 C19 116.5(2) . . ?
C9 N1 C8 114.6(2) . . ?
N3 N2 C8 109.8(2) . . ?
N3 N2 C11 119.4(2) . . ?
C8 N2 C11 130.5(2) . . ?
C10 N3 N2 106.6(2) . . ?
C23 N4 C34 121.2(2) . . ?
C23 N4 C32 120.6(2) . . ?
C34 N4 C32 117.2(2) . . ?
O1 C1 C6 125.7(2) . . ?
O1 C1 C2 114.5(2) . . ?
C6 C1 C2 119.8(3) . . ?
C3 C2 O2 125.8(2) . . ?
C3 C2 C1 119.9(2) . . ?
O2 C2 C1 114.3(2) . . ?
C2 C3 C4 121.7(2) . . ?
C5 C4 C3 117.7(2) . . ?
C5 C4 C9 120.6(2) . . ?
C3 C4 C9 121.7(2) . . ?
C6 C5 C4 119.8(2) . . ?
C6 C5 C7 124.8(2) . . ?
C4 C5 C7 115.3(2) . . ?
C1 C6 C5 121.1(2) . . ?
C8 C7 C5 117.8(2) . . ?
C8 C7 C10 104.6(2) . . ?
C5 C7 C10 137.6(2) . . ?
N1 C8 C7 128.1(2) . . ?
N1 C8 N2 123.8(2) . . ?
C7 C8 N2 107.9(2) . . ?
N1 C9 C4 123.1(2) . . ?
N1 C9 C20 114.7(2) . . ?
C4 C9 C20 122.2(2) . . ?
N3 C10 C7 111.2(2) . . ?
N3 C10 C17 118.3(2) . . ?
C7 C10 C17 130.5(2) . . ?
C16 C11 C12 119.7(3) . . ?
C16 C11 N2 121.3(2) . . ?
C12 C11 N2 119.0(2) . . ?
C13 C12 C11 119.5(3) . . ?
C12 C13 C14 121.1(3) . . ?
C13 C14 C15 119.2(3) . . ?
C16 C15 C14 120.6(3) . . ?
C15 C16 C11 119.9(2) . . ?
C10 C17 C26 113.7(2) . . ?
C25 C20 C21 117.2(2) . . ?
C25 C20 C9 120.5(2) . . ?
C21 C20 C9 122.1(3) . . ?
C22 C21 C20 121.3(3) . . ?
C21 C22 C23 121.7(2) . . ?
N4 C23 C22 122.3(2) . . ?
N4 C23 C24 121.3(3) . . ?
C22 C23 C24 116.4(2) . . ?
C25 C24 C23 121.3(3) . . ?
C20 C25 C24 122.0(2) . . ?
C27 C26 C31 118.5(3) . . ?
C27 C26 C17 121.3(2) . . ?
C31 C26 C17 120.2(2) . . ?
C26 C27 C28 121.2(3) . . ?
C29 C28 C27 119.7(3) . . ?
C30 C29 C28 119.7(3) . . ?
C29 C30 C31 120.3(3) . . ?
C26 C31 C30 120.5(3) . . ?
N4 C32 C33 114.2(2) . . ?
N4 C34 C35 115.1(2) . . ?

loop_
_geom_bond_atom_site_label_1
_geom_bond_atom_site_label_2
_geom_bond_distance
_geom_bond_site_symmetry_2
_geom_bond_publ_flag
O1 C1 1.351(3) . ?
O1 C18 1.432(3) . ?
O2 C2 1.364(3) . ?
O2 C19 1.427(3) . ?
N1 C9 1.329(3) . ?
N1 C8 1.356(3) . ?
N2 N3 1.377(3) . ?
N2 C8 1.383(3) . ?
N2 C11 1.413(3) . ?
N3 C10 1.317(3) . ?
N4 C23 1.387(3) . ?
N4 C34 1.449(3) . ?
N4 C32 1.454(3) . ?
C1 C6 1.369(3) . ?
C1 C2 1.422(3) . ?
C2 C3 1.360(3) . ?
C3 C4 1.423(3) . ?
C4 C5 1.421(3) . ?
C4 C9 1.429(4) . ?
C5 C6 1.403(4) . ?
C5 C7 1.427(3) . ?
C7 C8 1.372(4) . ?
C7 C10 1.434(3) . ?
C9 C20 1.487(3) . ?
C10 C17 1.508(3) . ?
C11 C16 1.388(4) . ?
C11 C12 1.390(3) . ?
C12 C13 1.375(4) . ?
C13 C14 1.378(4) . ?
C14 C15 1.382(3) . ?
C15 C16 1.375(4) . ?
C17 C26 1.516(3) . ?
C20 C25 1.374(4) . ?
C20 C21 1.397(3) . ?
C21 C22 1.380(3) . ?
C22 C23 1.394(4) . ?
C23 C24 1.402(3) . ?
C24 C25 1.383(3) . ?
C26 C27 1.383(4) . ?
C26 C31 1.387(4) . ?
C27 C28 1.393(3) . ?
C28 C29 1.382(4) . ?
C29 C30 1.376(4) . ?
C30 C31 1.396(4) . ?
C32 C33 1.524(4) . ?
C34 C35 1.520(4) . ?

loop_
_geom_torsion_atom_site_label_1
_geom_torsion_atom_site_label_2
_geom_torsion_atom_site_label_3
_geom_torsion_atom_site_label_4
_geom_torsion
_geom_torsion_site_symmetry_1
_geom_torsion_site_symmetry_2
_geom_torsion_site_symmetry_3
_geom_torsion_site_symmetry_4
_geom_torsion_publ_flag
C18 O1 C1 C2 176.7(2) . . . . ?
O1 C1 C2 C19 -2.0(5) . . . . ?
N3 C10 C17 C26 -100.4(3) . . . . ?
C10 C17 C26 C31 61.8(3) . . . . ?
N1 C9 C20 C25 46.1(3) . . . . ?
C28 C29 N4 C32 12.5(4) . . . . ?
C23 N4 C32 C33 72.6(3) . . . . ?
C33 C32 N4 C34 -96.4(3) . . . . ?
C32 N4 C34 C35 87.7(3) . . . . ?

loop_
_cod_related_entry_id
_cod_related_entry_database
_cod_related_entry_code
1 ChemSpider 1668477
